data_7036606
loop_
_publ_author_name
'Lochenie, Charles'
'Heinz, Julia'
'Milius, Wolfgang'
'Weber, Birgit'

_publ_section_title
;
 Iron(ii) spin crossover complexes with diaminonaphthalene-based Schiff
 base-like ligands: mononuclear complexes.
;
_journal_issue 41
_journal_name_full 'Dalton transactions (Cambridge, England : 2003)'
_journal_page_first 18065
_journal_page_last 18077
_journal_paper_doi 10.1039/c5dt03048j
_journal_volume 44
_journal_year 2015
_chemical_formula_moiety 'C48 H48 Fe2 N4 O13'
_chemical_formula_sum 'C48 H48 Fe2 N4 O13'
_chemical_formula_weight 1000.60
_chemical_name_common (\m-O)[FeL1]2
_chemical_name_systematic
;
 ?
;
_space_group_crystal_system triclinic
_space_group_IT_number 2
_space_group_name_Hall '-P 1'
_space_group_name_H-M_alt 'P -1'
_symmetry_space_group_name_Hall '-P 1'
_symmetry_space_group_name_H-M 'P -1'
_atom_sites_solution_hydrogens geom
_atom_sites_solution_primary direct
_atom_sites_solution_secondary difmap
_audit_creation_date 2014-06-25
_audit_creation_method SHELXL-2014
_audit_update_record
;
2015-08-07 deposited with the CCDC.
2015-09-22 downloaded from the CCDC.
;
_cell_angle_alpha 63.065(15)
_cell_angle_beta 69.534(15)
_cell_angle_gamma 78.915(16)
_cell_formula_units_Z 2
_cell_length_a 13.273(3)
_cell_length_b 14.292(3)
_cell_length_c 14.510(3)
_cell_measurement_reflns_used 9568
_cell_measurement_temperature 133(2)
_cell_measurement_theta_max 24.37
_cell_measurement_theta_min 1.24
_cell_volume 2297.1(9)
_computing_cell_refinement X-AREA-STOE
_computing_data_collection X-AREA-STOE
_computing_data_reduction X-AREA-STOE
_computing_molecular_graphics ORTEP-III
_computing_publication_material PLATON
_computing_structure_refinement 'SHELXL-2014 (Sheldrick, 2014)'
_computing_structure_solution SIR97
_diffrn_ambient_temperature 133(2)
_diffrn_detector_area_resol_mean 9
_diffrn_measured_fraction_theta_full 0.926
_diffrn_measured_fraction_theta_max 0.995
_diffrn_measurement_device 'image-plate area detector'
_diffrn_measurement_device_type STOE-IPDSII
_diffrn_measurement_method Omega-Scan
_diffrn_radiation_monochromator graphite
_diffrn_radiation_source 'fine-focus sealed tube'
_diffrn_radiation_type MoK\a
_diffrn_radiation_wavelength 0.71073
_diffrn_reflns_av_R_equivalents 0.1342
_diffrn_reflns_av_unetI/netI 0.1298
_diffrn_reflns_laue_measured_fraction_full 0.926
_diffrn_reflns_laue_measured_fraction_max 0.995
_diffrn_reflns_limit_h_max 15
_diffrn_reflns_limit_h_min -15
_diffrn_reflns_limit_k_max 16
_diffrn_reflns_limit_k_min -16
_diffrn_reflns_limit_l_max 16
_diffrn_reflns_limit_l_min -16
_diffrn_reflns_number 27408
_diffrn_reflns_point_group_measured_fraction_full 0.926
_diffrn_reflns_point_group_measured_fraction_max 0.995
_diffrn_reflns_theta_full 25.242
_diffrn_reflns_theta_max 24.590
_diffrn_reflns_theta_min 1.600
_exptl_absorpt_coefficient_mu 0.702
_exptl_absorpt_correction_type none
_exptl_crystal_colour 'dark red'
_exptl_crystal_density_diffrn 1.447
_exptl_crystal_density_method 'not measured'
_exptl_crystal_description block
_exptl_crystal_F_000 1040
_exptl_crystal_size_max 0.240
_exptl_crystal_size_mid 0.236
_exptl_crystal_size_min 0.226
_platon_squeeze_details
;
;
_refine_diff_density_max 0.408
_refine_diff_density_min -0.306
_refine_diff_density_rms 0.063
_refine_ls_extinction_method none
_refine_ls_goodness_of_fit_ref 0.851
_refine_ls_hydrogen_treatment constr
_refine_ls_matrix_type full
_refine_ls_number_parameters 604
_refine_ls_number_reflns 7688
_refine_ls_number_restraints 0
_refine_ls_restrained_S_all 0.851
_refine_ls_R_factor_all 0.1097
_refine_ls_R_factor_gt 0.0515
_refine_ls_shift/su_max 0.001
_refine_ls_shift/su_mean 0.000
_refine_ls_structure_factor_coef Fsqd
_refine_ls_weighting_details 'w=1/[\s^2^(Fo^2^)+(0.0430P)^2^] where P=(Fo^2^+2Fc^2^)/3'
_refine_ls_weighting_scheme calc
_refine_ls_wR_factor_gt 0.1049
_refine_ls_wR_factor_ref 0.1202
_reflns_number_gt 4134
_reflns_number_total 7688
_reflns_threshold_expression 'I > 2\s(I)'
_cod_data_source_file c5dt03048j2.cif
_cod_data_source_block cl015
_cod_depositor_comments 'Adding full bibliography for 7036604--7036611.cif.'
_cod_original_cell_volume 2297.0(9)
_cod_database_code 7036606
_shelx_space_group_comment
;
The symmetry employed for this shelxl refinement is uniquely defined
by the following loop, which should always be used as a source of
symmetry information in preference to the above space-group names.
They are only intended as comments.
;

loop_
_space_group_symop_operation_xyz
'x, y, z'
'-x, -y, -z'

loop_
_atom_site_label
_atom_site_type_symbol
_atom_site_fract_x
_atom_site_fract_y
_atom_site_fract_z
_atom_site_U_iso_or_equiv
_atom_site_adp_type
_atom_site_occupancy
_atom_site_site_symmetry_order
_atom_site_calc_flag
_atom_site_refinement_flags_posn
_atom_site_refinement_flags_adp
C1 C 0.6843(3) 0.6351(4) 0.7038(4) 0.0438(12) Uani 1 1 d . .
C2 C 0.7877(3) 0.6727(4) 0.6711(4) 0.0443(12) Uani 1 1 d . .
C3 C 0.8847(3) 0.6125(4) 0.6495(4) 0.0441(12) Uani 1 1 d . .
H3 H 0.9508 0.6458 0.6230 0.053 Uiso 1 1 calc R U
C4 C 0.9908(3) 0.4624(4) 0.6329(4) 0.0447(12) Uani 1 1 d . .
C5 C 1.0910(3) 0.4980(4) 0.6056(4) 0.0420(11) Uani 1 1 d . .
H5 H 1.0977 0.5639 0.6037 0.050 Uiso 1 1 calc R U
C6 C 1.1854(3) 0.4352(4) 0.5799(4) 0.0431(11) Uani 1 1 d . .
C7 C 1.2904(3) 0.4724(4) 0.5481(4) 0.0490(12) Uani 1 1 d . .
H7 H 1.2987 0.5400 0.5412 0.059 Uiso 1 1 calc R U
C8 C 1.3792(3) 0.4086(4) 0.5274(4) 0.0497(13) Uani 1 1 d . .
H8 H 1.4492 0.4331 0.5053 0.060 Uiso 1 1 calc R U
C9 C 1.3681(4) 0.3089(4) 0.5384(4) 0.0515(13) Uani 1 1 d . .
H9 H 1.4307 0.2660 0.5250 0.062 Uiso 1 1 calc R U
C10 C 1.2684(3) 0.2713(4) 0.5681(4) 0.0494(12) Uani 1 1 d . .
H10 H 1.2625 0.2033 0.5745 0.059 Uiso 1 1 calc R U
C11 C 1.1739(3) 0.3349(4) 0.5893(4) 0.0447(12) Uani 1 1 d . .
C12 C 1.0705(3) 0.2994(4) 0.6179(4) 0.0437(11) Uani 1 1 d . .
H12 H 1.0624 0.2322 0.6234 0.052 Uiso 1 1 calc R U
C13 C 0.9811(3) 0.3634(4) 0.6376(4) 0.0421(11) Uani 1 1 d . .
C14 C 0.8525(3) 0.2784(4) 0.6254(4) 0.0463(12) Uani 1 1 d . .
H14 H 0.9128 0.2561 0.5799 0.056 Uiso 1 1 calc R U
C15 C 0.7505(3) 0.2446(4) 0.6433(4) 0.0448(12) Uani 1 1 d . .
C16 C 0.6555(3) 0.2723(4) 0.7109(4) 0.0463(12) Uani 1 1 d . .
C17 C 0.5819(3) 0.7018(4) 0.7244(4) 0.0526(13) Uani 1 1 d . .
H17A H 0.5204 0.6561 0.7681 0.079 Uiso 1 1 calc R U
H17B H 0.5705 0.7519 0.6550 0.079 Uiso 1 1 calc R U
H17C H 0.5888 0.7401 0.7632 0.079 Uiso 1 1 calc R U
C18 C 0.7982(4) 0.7808(4) 0.6511(4) 0.0519(13) Uani 1 1 d . .
C19 C 0.9083(4) 0.9032(4) 0.6362(4) 0.0578(14) Uani 1 1 d . .
H19A H 0.8426 0.9335 0.6736 0.069 Uiso 1 1 calc R U
H19B H 0.9251 0.9472 0.5572 0.069 Uiso 1 1 calc R U
C20 C 0.9997(4) 0.9009(4) 0.6742(4) 0.0626(14) Uani 1 1 d . .
H20A H 1.0648 0.8725 0.6353 0.094 Uiso 1 1 calc R U
H20B H 0.9829 0.8562 0.7521 0.094 Uiso 1 1 calc R U
H20C H 1.0117 0.9723 0.6601 0.094 Uiso 1 1 calc R U
C21 C 0.5468(3) 0.2294(4) 0.7437(4) 0.0582(14) Uani 1 1 d . .
H21A H 0.5157 0.2657 0.6836 0.087 Uiso 1 1 calc R U
H21B H 0.4991 0.2406 0.8071 0.087 Uiso 1 1 calc R U
H21C H 0.5551 0.1540 0.7617 0.087 Uiso 1 1 calc R U
C22 C 0.7569(4) 0.1857(4) 0.5817(4) 0.0508(13) Uani 1 1 d . .
C23 C 0.6644(4) 0.0956(4) 0.5343(4) 0.0574(13) Uani 1 1 d . .
H23A H 0.7263 0.0443 0.5356 0.069 Uiso 1 1 calc R U
H23B H 0.6711 0.1450 0.4579 0.069 Uiso 1 1 calc R U
C24 C 0.5609(4) 0.0398(4) 0.5850(5) 0.0675(16) Uani 1 1 d . .
H24A H 0.5002 0.0901 0.5908 0.101 Uiso 1 1 calc R U
H24B H 0.5591 -0.0149 0.6574 0.101 Uiso 1 1 calc R U
H24C H 0.5559 0.0075 0.5398 0.101 Uiso 1 1 calc R U
C31 C 0.7730(4) 0.1725(4) 1.1622(4) 0.0486(12) Uani 1 1 d . .
C32 C 0.8834(3) 0.1474(4) 1.1199(4) 0.0473(12) Uani 1 1 d . .
C33 C 0.9585(4) 0.2246(4) 1.0434(4) 0.0473(12) Uani 1 1 d . .
H33 H 1.0322 0.2018 1.0281 0.057 Uiso 1 1 calc R U
C34 C 1.0207(3) 0.3977(4) 0.9210(4) 0.0427(11) Uani 1 1 d . .
C35 C 1.1287(3) 0.3719(4) 0.8883(4) 0.0469(12) Uani 1 1 d . .
H35 H 1.1527 0.3002 0.9118 0.056 Uiso 1 1 calc R U
C36 C 1.2043(3) 0.4510(4) 0.8203(4) 0.0447(12) Uani 1 1 d . .
C37 C 1.3174(3) 0.4268(4) 0.7909(4) 0.0519(13) Uani 1 1 d . .
H37 H 1.3432 0.3556 0.8163 0.062 Uiso 1 1 calc R U
C38 C 1.3884(4) 0.5047(4) 0.7271(4) 0.0528(13) Uani 1 1 d . .
H38 H 1.4634 0.4873 0.7095 0.063 Uiso 1 1 calc R U
C39 C 1.3528(4) 0.6100(4) 0.6869(4) 0.0517(13) Uani 1 1 d . .
H39 H 1.4035 0.6635 0.6418 0.062 Uiso 1 1 calc R U
C40 C 1.2434(3) 0.6364(4) 0.7130(4) 0.0498(12) Uani 1 1 d . .
H40 H 1.2195 0.7080 0.6843 0.060 Uiso 1 1 calc R U
C41 C 1.1682(3) 0.5585(4) 0.7812(4) 0.0434(11) Uani 1 1 d . .
C42 C 1.0544(3) 0.5822(4) 0.8139(4) 0.0442(11) Uani 1 1 d . .
H42 H 1.0279 0.6531 0.7875 0.053 Uiso 1 1 calc R U
C43 C 0.9846(3) 0.5042(4) 0.8822(4) 0.0426(11) Uani 1 1 d . .
C44 C 0.8304(3) 0.6142(4) 0.9137(4) 0.0465(12) Uani 1 1 d . .
H44 H 0.8813 0.6668 0.8832 0.056 Uiso 1 1 calc R U
C45 C 0.7206(3) 0.6467(4) 0.9451(4) 0.0427(11) Uani 1 1 d . .
C46 C 0.6380(3) 0.5743(4) 1.0001(4) 0.0444(12) Uani 1 1 d . .
C47 C 0.6966(4) 0.0934(4) 1.2564(4) 0.0611(14) Uani 1 1 d . .
H47A H 0.6261 0.1280 1.2749 0.092 Uiso 1 1 calc R U
H47B H 0.7244 0.0622 1.3188 0.092 Uiso 1 1 calc R U
H47C H 0.6894 0.0381 1.2370 0.092 Uiso 1 1 calc R U
C48 C 0.9240(4) 0.0377(4) 1.1622(5) 0.0566(14) Uani 1 1 d . .
C49 C 1.0742(4) -0.0807(4) 1.1382(5) 0.0783(18) Uani 1 1 d . .
H49A H 1.0364 -0.1271 1.1281 0.094 Uiso 1 1 calc R U
H49B H 1.0689 -0.1095 1.2158 0.094 Uiso 1 1 calc R U
C50 C 1.1897(4) -0.0734(5) 1.0705(5) 0.0824(19) Uani 1 1 d . .
H50A H 1.2262 -0.0281 1.0821 0.124 Uiso 1 1 calc R U
H50B H 1.1936 -0.0437 0.9938 0.124 Uiso 1 1 calc R U
H50C H 1.2247 -0.1437 1.0912 0.124 Uiso 1 1 calc R U
C51 C 0.5204(3) 0.6024(4) 1.0404(4) 0.0506(13) Uani 1 1 d . .
H51A H 0.4802 0.5380 1.0860 0.076 Uiso 1 1 calc R U
H51B H 0.4929 0.6453 0.9785 0.076 Uiso 1 1 calc R U
H51C H 0.5117 0.6423 1.0829 0.076 Uiso 1 1 calc R U
C52 C 0.7057(4) 0.7587(4) 0.9212(4) 0.0485(12) Uani 1 1 d . .
C53 C 0.5833(4) 0.9081(4) 0.8987(5) 0.0637(15) Uani 1 1 d . .
H53A H 0.6188 0.9530 0.8217 0.076 Uiso 1 1 calc R U
H53B H 0.6100 0.9251 0.9449 0.076 Uiso 1 1 calc R U
C54 C 0.4619(4) 0.9240(5) 0.9254(5) 0.0737(17) Uani 1 1 d . .
H54A H 0.4284 0.8780 1.0015 0.111 Uiso 1 1 calc R U
H54B H 0.4372 0.9069 0.8788 0.111 Uiso 1 1 calc R U
H54C H 0.4416 0.9974 0.9133 0.111 Uiso 1 1 calc R U
Fe1 Fe 0.76256(5) 0.41538(5) 0.74740(6) 0.0433(2) Uani 1 1 d . .
Fe2 Fe 0.78410(5) 0.38867(5) 0.98568(6) 0.0426(2) Uani 1 1 d . .
N1 N 0.8895(3) 0.5151(3) 0.6634(3) 0.0432(9) Uani 1 1 d . .
N2 N 0.8725(3) 0.3365(3) 0.6642(3) 0.0427(9) Uani 1 1 d . .
N31 N 0.9368(3) 0.3249(3) 0.9911(3) 0.0432(9) Uani 1 1 d . .
N32 N 0.8701(3) 0.5203(3) 0.9218(3) 0.0431(9) Uani 1 1 d . .
O1 O 0.6702(2) 0.5429(3) 0.7208(3) 0.0467(8) Uani 1 1 d . .
O2 O 0.6552(2) 0.3358(3) 0.7504(3) 0.0486(8) Uani 1 1 d . .
O3 O 0.7316(3) 0.8532(3) 0.6293(3) 0.0755(12) Uani 1 1 d . .
O4 O 0.8913(2) 0.7964(2) 0.6602(3) 0.0509(8) Uani 1 1 d . .
O5 O 0.8401(3) 0.1669(3) 0.5206(3) 0.0733(11) Uani 1 1 d . .
O6 O 0.6633(2) 0.1519(3) 0.5952(3) 0.0578(9) Uani 1 1 d . .
O7 O 0.7674(2) 0.3647(2) 0.8821(2) 0.0446(8) Uani 1 1 d . .
O31 O 0.7330(2) 0.2655(3) 1.1223(3) 0.0491(8) Uani 1 1 d . .
O32 O 0.6589(2) 0.4762(3) 1.0247(3) 0.0486(8) Uani 1 1 d . .
O33 O 0.8757(3) -0.0376(3) 1.2370(3) 0.0724(11) Uani 1 1 d . .
O34 O 1.0269(3) 0.0258(3) 1.1021(3) 0.0656(10) Uani 1 1 d . .
O35 O 0.7745(2) 0.8150(2) 0.9036(3) 0.0539(9) Uani 1 1 d . .
O36 O 0.6039(2) 0.7977(3) 0.9205(3) 0.0576(9) Uani 1 1 d . .

loop_
_atom_site_aniso_label
_atom_site_aniso_U_11
_atom_site_aniso_U_22
_atom_site_aniso_U_33
_atom_site_aniso_U_23
_atom_site_aniso_U_13
_atom_site_aniso_U_12
C1 0.040(3) 0.048(3) 0.044(3) -0.020(2) -0.014(2) 0.001(2)
C2 0.040(3) 0.048(3) 0.049(3) -0.021(2) -0.020(2) 0.001(2)
C3 0.037(2) 0.050(3) 0.042(3) -0.015(2) -0.016(2) 0.001(2)
C4 0.029(2) 0.053(3) 0.050(3) -0.022(2) -0.010(2) -0.002(2)
C5 0.037(2) 0.049(3) 0.045(3) -0.021(2) -0.015(2) -0.003(2)
C6 0.037(2) 0.047(3) 0.044(3) -0.017(2) -0.014(2) 0.000(2)
C7 0.036(2) 0.060(3) 0.049(3) -0.022(3) -0.009(2) -0.008(2)
C8 0.033(2) 0.071(4) 0.050(3) -0.028(3) -0.014(2) -0.002(2)
C9 0.037(3) 0.057(3) 0.061(3) -0.028(3) -0.014(2) 0.003(2)
C10 0.043(3) 0.053(3) 0.047(3) -0.018(2) -0.014(2) 0.002(2)
C11 0.032(2) 0.051(3) 0.048(3) -0.018(2) -0.013(2) 0.003(2)
C12 0.032(2) 0.052(3) 0.046(3) -0.023(2) -0.008(2) 0.000(2)
C13 0.040(2) 0.047(3) 0.039(3) -0.015(2) -0.013(2) -0.006(2)
C14 0.035(2) 0.052(3) 0.047(3) -0.018(2) -0.010(2) -0.004(2)
C15 0.034(2) 0.051(3) 0.051(3) -0.025(2) -0.011(2) 0.000(2)
C16 0.037(2) 0.052(3) 0.053(3) -0.022(3) -0.021(2) 0.005(2)
C17 0.034(2) 0.056(3) 0.068(4) -0.028(3) -0.019(2) 0.009(2)
C18 0.038(3) 0.056(3) 0.051(3) -0.016(3) -0.011(2) -0.002(2)
C19 0.055(3) 0.051(3) 0.067(4) -0.024(3) -0.017(3) -0.007(2)
C20 0.059(3) 0.066(4) 0.066(4) -0.026(3) -0.018(3) -0.013(3)
C21 0.032(2) 0.074(4) 0.074(4) -0.039(3) -0.011(2) -0.003(2)
C22 0.048(3) 0.048(3) 0.063(4) -0.025(3) -0.022(3) -0.002(2)
C23 0.060(3) 0.059(3) 0.066(4) -0.031(3) -0.026(3) -0.002(3)
C24 0.056(3) 0.062(3) 0.100(5) -0.040(3) -0.032(3) -0.001(3)
C31 0.043(3) 0.057(3) 0.053(3) -0.026(3) -0.021(2) 0.002(2)
C32 0.040(3) 0.047(3) 0.048(3) -0.013(2) -0.013(2) -0.005(2)
C33 0.037(2) 0.051(3) 0.059(3) -0.027(3) -0.017(2) 0.002(2)
C34 0.034(2) 0.051(3) 0.048(3) -0.023(2) -0.015(2) -0.001(2)
C35 0.034(2) 0.055(3) 0.051(3) -0.022(3) -0.014(2) 0.002(2)
C36 0.029(2) 0.056(3) 0.047(3) -0.023(2) -0.011(2) 0.004(2)
C37 0.036(3) 0.066(3) 0.049(3) -0.023(3) -0.011(2) 0.002(2)
C38 0.033(2) 0.080(4) 0.047(3) -0.029(3) -0.011(2) 0.001(3)
C39 0.038(3) 0.063(3) 0.050(3) -0.022(3) -0.008(2) -0.007(2)
C40 0.038(3) 0.060(3) 0.056(3) -0.028(3) -0.013(2) -0.004(2)
C41 0.033(2) 0.055(3) 0.043(3) -0.019(2) -0.014(2) -0.002(2)
C42 0.034(2) 0.049(3) 0.051(3) -0.024(3) -0.014(2) 0.005(2)
C43 0.029(2) 0.052(3) 0.052(3) -0.027(2) -0.011(2) -0.002(2)
C44 0.036(2) 0.061(3) 0.038(3) -0.017(2) -0.011(2) -0.003(2)
C45 0.031(2) 0.045(3) 0.050(3) -0.020(2) -0.012(2) 0.003(2)
C46 0.037(2) 0.051(3) 0.046(3) -0.020(2) -0.019(2) 0.007(2)
C47 0.046(3) 0.062(3) 0.061(4) -0.016(3) -0.012(3) -0.005(3)
C48 0.044(3) 0.054(3) 0.064(4) -0.020(3) -0.011(3) -0.005(3)
C49 0.059(3) 0.053(3) 0.092(5) -0.008(3) -0.021(3) 0.004(3)
C50 0.054(3) 0.079(4) 0.090(5) -0.026(4) -0.014(3) 0.010(3)
C51 0.030(2) 0.056(3) 0.062(3) -0.025(3) -0.010(2) -0.001(2)
C52 0.038(3) 0.059(3) 0.049(3) -0.026(3) -0.014(2) 0.005(2)
C53 0.050(3) 0.055(3) 0.085(4) -0.031(3) -0.023(3) 0.011(3)
C54 0.052(3) 0.067(4) 0.095(5) -0.035(3) -0.023(3) 0.017(3)
Fe1 0.0319(3) 0.0510(4) 0.0477(5) -0.0226(4) -0.0112(3) 0.0001(3)
Fe2 0.0299(3) 0.0501(4) 0.0463(4) -0.0201(3) -0.0109(3) 0.0002(3)
N1 0.035(2) 0.045(2) 0.049(2) -0.021(2) -0.0121(18) 0.0031(17)
N2 0.0323(19) 0.050(2) 0.045(2) -0.017(2) -0.0117(17) -0.0070(17)
N31 0.0335(19) 0.048(2) 0.044(2) -0.0164(19) -0.0112(17) -0.0018(17)
N32 0.0287(18) 0.054(3) 0.047(2) -0.026(2) -0.0108(17) 0.0083(17)
O1 0.0367(16) 0.051(2) 0.052(2) -0.0216(17) -0.0124(15) -0.0020(15)
O2 0.0344(16) 0.060(2) 0.054(2) -0.0287(18) -0.0123(15) 0.0008(15)
O3 0.051(2) 0.050(2) 0.122(4) -0.026(2) -0.040(2) 0.0078(18)
O4 0.0455(18) 0.047(2) 0.061(2) -0.0206(17) -0.0183(16) -0.0029(15)
O5 0.046(2) 0.102(3) 0.090(3) -0.064(3) -0.007(2) -0.005(2)
O6 0.0447(19) 0.072(2) 0.073(3) -0.045(2) -0.0148(17) -0.0062(17)
O7 0.0389(16) 0.055(2) 0.0431(19) -0.0225(16) -0.0130(14) -0.0022(15)
O31 0.0359(16) 0.058(2) 0.052(2) -0.0231(17) -0.0122(15) -0.0001(15)
O32 0.0350(16) 0.057(2) 0.053(2) -0.0255(17) -0.0100(15) -0.0003(15)
O33 0.050(2) 0.057(2) 0.081(3) -0.012(2) -0.010(2) -0.0009(18)
O34 0.049(2) 0.051(2) 0.074(3) -0.0157(19) -0.0127(18) 0.0094(16)
O35 0.0395(18) 0.047(2) 0.074(2) -0.0258(18) -0.0155(17) -0.0006(15)
O36 0.0404(18) 0.059(2) 0.078(3) -0.0319(19) -0.0250(17) 0.0103(16)

loop_
_atom_type_symbol
_atom_type_description
_atom_type_scat_dispersion_real
_atom_type_scat_dispersion_imag
_atom_type_scat_source
C C 0.0033 0.0016 'International Tables Vol C Tables 4.2.6.8 and 6.1.1.4'
H H 0.0000 0.0000 'International Tables Vol C Tables 4.2.6.8 and 6.1.1.4'
Fe Fe 0.3463 0.8444 'International Tables Vol C Tables 4.2.6.8 and 6.1.1.4'
N N 0.0061 0.0033 'International Tables Vol C Tables 4.2.6.8 and 6.1.1.4'
O O 0.0106 0.0060 'International Tables Vol C Tables 4.2.6.8 and 6.1.1.4'

loop_
_geom_angle_atom_site_label_1
_geom_angle_atom_site_label_2
_geom_angle_atom_site_label_3
_geom_angle
O1 C1 C2 122.4(4)
O1 C1 C17 115.3(4)
C2 C1 C17 122.3(4)
C1 C2 C3 123.2(4)
C1 C2 C18 119.5(4)
C3 C2 C18 117.1(4)
N1 C3 C2 124.8(4)
N1 C3 H3 117.6
C2 C3 H3 117.6
C5 C4 C13 120.0(4)
C5 C4 N1 125.9(4)
C13 C4 N1 114.0(4)
C4 C5 C6 119.7(4)
C4 C5 H5 120.1
C6 C5 H5 120.1
C11 C6 C7 120.1(4)
C11 C6 C5 119.3(4)
C7 C6 C5 120.6(4)
C8 C7 C6 119.0(5)
C8 C7 H7 120.5
C6 C7 H7 120.5
C7 C8 C9 121.1(4)
C7 C8 H8 119.5
C9 C8 H8 119.5
C10 C9 C8 121.3(4)
C10 C9 H9 119.4
C8 C9 H9 119.4
C9 C10 C11 119.8(5)
C9 C10 H10 120.1
C11 C10 H10 120.1
C6 C11 C12 120.1(4)
C6 C11 C10 118.8(4)
C12 C11 C10 121.1(4)
C13 C12 C11 119.3(4)
C13 C12 H12 120.4
C11 C12 H12 120.4
C12 C13 C4 121.4(4)
C12 C13 N2 123.9(4)
C4 C13 N2 114.6(4)
N2 C14 C15 127.4(4)
N2 C14 H14 116.3
C15 C14 H14 116.3
C16 C15 C14 121.0(4)
C16 C15 C22 126.3(4)
C14 C15 C22 112.7(4)
O2 C16 C15 122.1(4)
O2 C16 C21 114.0(4)
C15 C16 C21 123.8(5)
C1 C17 H17A 109.5
C1 C17 H17B 109.5
H17A C17 H17B 109.5
C1 C17 H17C 109.5
H17A C17 H17C 109.5
H17B C17 H17C 109.5
O3 C18 O4 120.5(5)
O3 C18 C2 125.8(4)
O4 C18 C2 113.6(4)
O4 C19 C20 108.1(4)
O4 C19 H19A 110.1
C20 C19 H19A 110.1
O4 C19 H19B 110.1
C20 C19 H19B 110.1
H19A C19 H19B 108.4
C19 C20 H20A 109.5
C19 C20 H20B 109.5
H20A C20 H20B 109.5
C19 C20 H20C 109.5
H20A C20 H20C 109.5
H20B C20 H20C 109.5
C16 C21 H21A 109.5
C16 C21 H21B 109.5
H21A C21 H21B 109.5
C16 C21 H21C 109.5
H21A C21 H21C 109.5
H21B C21 H21C 109.5
O5 C22 O6 120.2(5)
O5 C22 C15 124.4(4)
O6 C22 C15 115.4(4)
O6 C23 C24 107.9(4)
O6 C23 H23A 110.1
C24 C23 H23A 110.1
O6 C23 H23B 110.1
C24 C23 H23B 110.1
H23A C23 H23B 108.4
C23 C24 H24A 109.5
C23 C24 H24B 109.5
H24A C24 H24B 109.5
C23 C24 H24C 109.5
H24A C24 H24C 109.5
H24B C24 H24C 109.5
O31 C31 C32 121.4(5)
O31 C31 C47 115.6(4)
C32 C31 C47 122.9(4)
C33 C32 C31 122.7(4)
C33 C32 C48 117.6(4)
C31 C32 C48 119.6(4)
N31 C33 C32 126.4(4)
N31 C33 H33 116.8
C32 C33 H33 116.8
C35 C34 C43 119.6(4)
C35 C34 N31 125.9(4)
C43 C34 N31 114.5(4)
C34 C35 C36 120.7(4)
C34 C35 H35 119.6
C36 C35 H35 119.6
C35 C36 C41 119.7(4)
C35 C36 C37 121.8(4)
C41 C36 C37 118.4(4)
C38 C37 C36 120.5(5)
C38 C37 H37 119.7
C36 C37 H37 119.7
C37 C38 C39 121.0(4)
C37 C38 H38 119.5
C39 C38 H38 119.5
C40 C39 C38 120.0(5)
C40 C39 H39 120.0
C38 C39 H39 120.0
C39 C40 C41 120.6(5)
C39 C40 H40 119.7
C41 C40 H40 119.7
C40 C41 C36 119.4(4)
C40 C41 C42 122.6(4)
C36 C41 C42 117.9(4)
C43 C42 C41 120.5(4)
C43 C42 H42 119.7
C41 C42 H42 119.7
C42 C43 C34 121.4(4)
C42 C43 N32 124.5(4)
C34 C43 N32 114.1(4)
N32 C44 C45 127.8(4)
N32 C44 H44 116.1
C45 C44 H44 116.1
C46 C45 C44 121.6(4)
C46 C45 C52 125.4(4)
C44 C45 C52 112.9(4)
O32 C46 C45 121.4(4)
O32 C46 C51 114.1(4)
C45 C46 C51 124.4(4)
C31 C47 H47A 109.5
C31 C47 H47B 109.5
H47A C47 H47B 109.5
C31 C47 H47C 109.5
H47A C47 H47C 109.5
H47B C47 H47C 109.5
O33 C48 O34 120.7(5)
O33 C48 C32 127.6(4)
O34 C48 C32 111.6(4)
O34 C49 C50 106.6(4)
O34 C49 H49A 110.4
C50 C49 H49A 110.4
O34 C49 H49B 110.4
C50 C49 H49B 110.4
H49A C49 H49B 108.6
C49 C50 H50A 109.5
C49 C50 H50B 109.5
H50A C50 H50B 109.5
C49 C50 H50C 109.5
H50A C50 H50C 109.5
H50B C50 H50C 109.5
C46 C51 H51A 109.5
C46 C51 H51B 109.5
H51A C51 H51B 109.5
C46 C51 H51C 109.5
H51A C51 H51C 109.5
H51B C51 H51C 109.5
O35 C52 O36 120.6(4)
O35 C52 C45 125.8(4)
O36 C52 C45 113.6(4)
O36 C53 C54 104.8(4)
O36 C53 H53A 110.8
C54 C53 H53A 110.8
O36 C53 H53B 110.8
C54 C53 H53B 110.8
H53A C53 H53B 108.9
C53 C54 H54A 109.5
C53 C54 H54B 109.5
H54A C54 H54B 109.5
C53 C54 H54C 109.5
H54A C54 H54C 109.5
H54B C54 H54C 109.5
O7 Fe1 O1 107.97(14)
O7 Fe1 O2 106.57(14)
O1 Fe1 O2 92.46(13)
O7 Fe1 N2 110.89(14)
O1 Fe1 N2 140.15(14)
O2 Fe1 N2 84.83(14)
O7 Fe1 N1 101.63(14)
O1 Fe1 N1 85.79(14)
O2 Fe1 N1 150.83(15)
N2 Fe1 N1 78.23(15)
O7 Fe2 O32 106.12(13)
O7 Fe2 O31 106.91(14)
O32 Fe2 O31 92.50(13)
O7 Fe2 N32 111.33(15)
O32 Fe2 N32 85.31(13)
O31 Fe2 N32 140.76(14)
O7 Fe2 N31 102.78(14)
O32 Fe2 N31 150.32(14)
O31 Fe2 N31 85.43(13)
N32 Fe2 N31 78.00(14)
C3 N1 C4 121.1(4)
C3 N1 Fe1 125.5(3)
C4 N1 Fe1 112.8(3)
C14 N2 C13 120.0(4)
C14 N2 Fe1 127.3(3)
C13 N2 Fe1 112.1(3)
C33 N31 C34 121.4(4)
C33 N31 Fe2 124.1(3)
C34 N31 Fe2 114.0(3)
C44 N32 C43 119.2(4)
C44 N32 Fe2 126.4(3)
C43 N32 Fe2 114.4(3)
C1 O1 Fe1 132.5(3)
C16 O2 Fe1 136.4(3)
C18 O4 C19 116.0(4)
C22 O6 C23 117.8(4)
Fe1 O7 Fe2 148.18(19)
C31 O31 Fe2 132.6(3)
C46 O32 Fe2 136.2(3)
C48 O34 C49 115.5(4)
C52 O36 C53 116.4(4)

loop_
_geom_bond_atom_site_label_1
_geom_bond_atom_site_label_2
_geom_bond_distance
C1 O1 1.266(5)
C1 C2 1.412(6)
C1 C17 1.524(6)
C2 C3 1.426(6)
C2 C18 1.462(7)
C3 N1 1.305(6)
C3 H3 0.9500
C4 C5 1.376(6)
C4 C13 1.414(6)
C4 N1 1.439(5)
C5 C6 1.434(6)
C5 H5 0.9500
C6 C11 1.410(6)
C6 C7 1.432(6)
C7 C8 1.377(6)
C7 H7 0.9500
C8 C9 1.391(7)
C8 H8 0.9500
C9 C10 1.375(6)
C9 H9 0.9500
C10 C11 1.428(6)
C10 H10 0.9500
C11 C12 1.412(6)
C12 C13 1.381(6)
C12 H12 0.9500
C13 N2 1.437(5)
C14 N2 1.300(6)
C14 C15 1.423(6)
C14 H14 0.9500
C15 C16 1.415(6)
C15 C22 1.455(7)
C16 O2 1.272(5)
C16 C21 1.510(6)
C17 H17A 0.9800
C17 H17B 0.9800
C17 H17C 0.9800
C18 O3 1.224(5)
C18 O4 1.356(5)
C19 O4 1.448(5)
C19 C20 1.487(7)
C19 H19A 0.9900
C19 H19B 0.9900
C20 H20A 0.9800
C20 H20B 0.9800
C20 H20C 0.9800
C21 H21A 0.9800
C21 H21B 0.9800
C21 H21C 0.9800
C22 O5 1.223(6)
C22 O6 1.339(5)
C23 O6 1.435(6)
C23 C24 1.499(7)
C23 H23A 0.9900
C23 H23B 0.9900
C24 H24A 0.9800
C24 H24B 0.9800
C24 H24C 0.9800
C31 O31 1.277(5)
C31 C32 1.421(6)
C31 C47 1.499(7)
C32 C33 1.408(6)
C32 C48 1.471(7)
C33 N31 1.313(6)
C33 H33 0.9500
C34 C35 1.377(6)
C34 C43 1.412(6)
C34 N31 1.432(5)
C35 C36 1.410(6)
C35 H35 0.9500
C36 C41 1.425(6)
C36 C37 1.429(6)
C37 C38 1.358(7)
C37 H37 0.9500
C38 C39 1.397(7)
C38 H38 0.9500
C39 C40 1.389(6)
C39 H39 0.9500
C40 C41 1.397(6)
C40 H40 0.9500
C41 C42 1.438(6)
C42 C43 1.356(6)
C42 H42 0.9500
C43 N32 1.439(5)
C44 N32 1.311(6)
C44 C45 1.419(6)
C44 H44 0.9500
C45 C46 1.408(6)
C45 C52 1.464(7)
C46 O32 1.279(5)
C46 C51 1.508(6)
C47 H47A 0.9800
C47 H47B 0.9800
C47 H47C 0.9800
C48 O33 1.211(6)
C48 O34 1.366(6)
C49 O34 1.458(6)
C49 C50 1.496(7)
C49 H49A 0.9900
C49 H49B 0.9900
C50 H50A 0.9800
C50 H50B 0.9800
C50 H50C 0.9800
C51 H51A 0.9800
C51 H51B 0.9800
C51 H51C 0.9800
C52 O35 1.217(5)
C52 O36 1.361(5)
C53 O36 1.451(6)
C53 C54 1.517(7)
C53 H53A 0.9900
C53 H53B 0.9900
C54 H54A 0.9800
C54 H54B 0.9800
C54 H54C 0.9800
Fe1 O7 1.771(3)
Fe1 O1 1.951(3)
Fe1 O2 1.965(3)
Fe1 N2 2.055(4)
Fe1 N1 2.066(4)
Fe2 O7 1.776(3)
Fe2 O32 1.958(3)
Fe2 O31 1.961(3)
Fe2 N32 2.051(4)
Fe2 N31 2.069(3)

loop_
_geom_hbond_atom_site_label_D
_geom_hbond_atom_site_label_H
_geom_hbond_atom_site_label_A
_geom_hbond_distance_DH
_geom_hbond_distance_HA
_geom_hbond_distance_DA
_geom_hbond_angle_DHA
_geom_hbond_site_symmetry_A
C23 H23A O3 0.99 2.44 3.170(6) 130.3 1_545
C23 H23A O3 0.99 2.44 3.170(6) 130.3 1_545
C20 H20A O5 0.98 2.43 3.306(7) 148.4 2_766

loop_
_geom_torsion_atom_site_label_1
_geom_torsion_atom_site_label_2
_geom_torsion_atom_site_label_3
_geom_torsion_atom_site_label_4
_geom_torsion
O1 C1 C2 C3 3.1(7)
C17 C1 C2 C3 -178.8(4)
O1 C1 C2 C18 178.9(4)
C17 C1 C2 C18 -3.0(7)
C1 C2 C3 N1 -4.3(7)
C18 C2 C3 N1 179.7(4)
C13 C4 C5 C6 1.2(7)
N1 C4 C5 C6 178.1(4)
C4 C5 C6 C11 -3.7(7)
C4 C5 C6 C7 178.1(4)
C11 C6 C7 C8 -0.3(7)
C5 C6 C7 C8 177.9(4)
C6 C7 C8 C9 -0.8(7)
C7 C8 C9 C10 1.3(8)
C8 C9 C10 C11 -0.6(7)
C7 C6 C11 C12 -178.3(4)
C5 C6 C11 C12 3.5(7)
C7 C6 C11 C10 1.0(7)
C5 C6 C11 C10 -177.3(4)
C9 C10 C11 C6 -0.5(7)
C9 C10 C11 C12 178.7(5)
C6 C11 C12 C13 -0.7(7)
C10 C11 C12 C13 -179.9(4)
C11 C12 C13 C4 -1.8(7)
C11 C12 C13 N2 178.2(4)
C5 C4 C13 C12 1.6(7)
N1 C4 C13 C12 -175.7(4)
C5 C4 C13 N2 -178.4(4)
N1 C4 C13 N2 4.3(6)
N2 C14 C15 C16 -0.8(8)
N2 C14 C15 C22 176.4(5)
C14 C15 C16 O2 6.5(7)
C22 C15 C16 O2 -170.3(4)
C14 C15 C16 C21 -172.8(4)
C22 C15 C16 C21 10.4(8)
C1 C2 C18 O3 -22.3(8)
C3 C2 C18 O3 153.8(5)
C1 C2 C18 O4 156.7(4)
C3 C2 C18 O4 -27.1(6)
C16 C15 C22 O5 176.9(5)
C14 C15 C22 O5 -0.2(7)
C16 C15 C22 O6 -2.8(7)
C14 C15 C22 O6 -179.9(4)
O31 C31 C32 C33 9.6(8)
C47 C31 C32 C33 -169.6(5)
O31 C31 C32 C48 -174.9(4)
C47 C31 C32 C48 5.9(7)
C31 C32 C33 N31 -9.5(8)
C48 C32 C33 N31 174.9(5)
C43 C34 C35 C36 2.8(7)
N31 C34 C35 C36 -178.9(4)
C34 C35 C36 C41 -2.7(7)
C34 C35 C36 C37 175.8(5)
C35 C36 C37 C38 -178.6(5)
C41 C36 C37 C38 -0.1(7)
C36 C37 C38 C39 -1.2(8)
C37 C38 C39 C40 0.7(7)
C38 C39 C40 C41 1.3(7)
C39 C40 C41 C36 -2.7(7)
C39 C40 C41 C42 177.5(4)
C35 C36 C41 C40 -179.4(4)
C37 C36 C41 C40 2.1(7)
C35 C36 C41 C42 0.4(7)
C37 C36 C41 C42 -178.1(4)
C40 C41 C42 C43 -178.5(5)
C36 C41 C42 C43 1.7(7)
C41 C42 C43 C34 -1.6(7)
C41 C42 C43 N32 178.2(4)
C35 C34 C43 C42 -0.6(7)
N31 C34 C43 C42 -179.1(4)
C35 C34 C43 N32 179.5(4)
N31 C34 C43 N32 1.0(6)
N32 C44 C45 C46 5.7(8)
N32 C44 C45 C52 -178.4(4)
C44 C45 C46 O32 0.6(7)
C52 C45 C46 O32 -174.8(4)
C44 C45 C46 C51 177.0(4)
C52 C45 C46 C51 1.6(7)
C33 C32 C48 O33 170.3(5)
C31 C32 C48 O33 -5.4(8)
C33 C32 C48 O34 -13.2(7)
C31 C32 C48 O34 171.1(4)
C46 C45 C52 O35 157.2(5)
C44 C45 C52 O35 -18.5(7)
C46 C45 C52 O36 -22.4(7)
C44 C45 C52 O36 161.8(4)
C2 C3 N1 C4 175.9(4)
C2 C3 N1 Fe1 -13.0(6)
C5 C4 N1 C3 12.1(7)
C13 C4 N1 C3 -170.8(4)
C5 C4 N1 Fe1 -160.0(4)
C13 C4 N1 Fe1 17.1(5)
C15 C14 N2 C13 180.0(4)
C15 C14 N2 Fe1 -9.0(7)
C12 C13 N2 C14 -31.5(6)
C4 C13 N2 C14 148.5(4)
C12 C13 N2 Fe1 156.2(4)
C4 C13 N2 Fe1 -23.8(5)
C32 C33 N31 C34 175.2(4)
C32 C33 N31 Fe2 -13.0(7)
C35 C34 N31 C33 9.7(7)
C43 C34 N31 C33 -172.0(4)
C35 C34 N31 Fe2 -162.9(4)
C43 C34 N31 Fe2 15.4(5)
C45 C44 N32 C43 178.3(5)
C45 C44 N32 Fe2 -1.1(7)
C42 C43 N32 C44 -16.5(7)
C34 C43 N32 C44 163.3(4)
C42 C43 N32 Fe2 162.9(4)
C34 C43 N32 Fe2 -17.2(5)
C2 C1 O1 Fe1 18.1(7)
C17 C1 O1 Fe1 -160.1(3)
C15 C16 O2 Fe1 -1.8(7)
C21 C16 O2 Fe1 177.6(3)
O3 C18 O4 C19 -3.7(7)
C2 C18 O4 C19 177.2(4)
C20 C19 O4 C18 167.3(4)
O5 C22 O6 C23 -1.3(7)
C15 C22 O6 C23 178.5(4)
C24 C23 O6 C22 163.7(4)
O1 Fe1 O7 Fe2 -47.1(3)
O2 Fe1 O7 Fe2 -145.3(3)
N2 Fe1 O7 Fe2 124.0(3)
N1 Fe1 O7 Fe2 42.3(3)
O32 Fe2 O7 Fe1 67.3(3)
O31 Fe2 O7 Fe1 165.0(3)
N32 Fe2 O7 Fe1 -24.0(4)
N31 Fe2 O7 Fe1 -105.9(3)
C32 C31 O31 Fe2 15.7(7)
C47 C31 O31 Fe2 -165.1(3)
C45 C46 O32 Fe2 -12.8(7)
C51 C46 O32 Fe2 170.4(3)
O33 C48 O34 C49 -3.3(8)
C32 C48 O34 C49 179.9(5)
C50 C49 O34 C48 -173.2(5)
O35 C52 O36 C53 -0.4(7)
C45 C52 O36 C53 179.3(4)
C54 C53 O36 C52 -168.8(4)

loop_
_platon_squeeze_void_nr
_platon_squeeze_void_average_x
_platon_squeeze_void_average_y
_platon_squeeze_void_average_z
_platon_squeeze_void_volume
_platon_squeeze_void_count_electrons
_platon_squeeze_void_content
1 0.264 0.156 0.833 43 5 ' '
2 0.736 0.844 0.167 43 5 ' '
